data_4020315
loop_
_publ_author_name
'Sergiu Coseri'
'G. David Mendenhall'
'K. U. Ingold'

_journal_name_full 'Journal of Organic Chemistry'
_journal_page_first 4629
_journal_page_last 4636
_journal_paper_doi 10.1021/jo0504060
_journal_volume 70
_journal_year 2005
_chemical_formula_sum 'C16 H17 N O3'
_chemical_formula_weight 271.31
_space_group_IT_number 14
_symmetry_cell_setting monoclinic
_symmetry_space_group_name_Hall '-P 2yn'
_symmetry_space_group_name_H-M 'P 1 21/n 1'
_cell_angle_alpha 90.00
_cell_angle_beta 106.422(2)
_cell_angle_gamma 90.00
_cell_formula_units_Z 4
_cell_length_a 12.6673(13)
_cell_length_b 8.1210(8)
_cell_length_c 14.0349(14)
_cell_measurement_temperature 125(2)
_cell_volume 1384.9(2)
_diffrn_ambient_temperature 125(2)
_exptl_crystal_density_diffrn 1.301
_cod_original_sg_symbol_H-M 'P 21/n'
_cod_database_code 4020315

loop_
_symmetry_equiv_pos_as_xyz
'x, y, z'
'-x+1/2, y+1/2, -z+1/2'
'-x, -y, -z'
'x-1/2, -y-1/2, z-1/2'

loop_
_atom_site_label
_atom_site_type_symbol
_atom_site_fract_x
_atom_site_fract_y
_atom_site_fract_z
_atom_site_U_iso_or_equiv
_atom_site_adp_type
_atom_site_occupancy
_atom_site_symmetry_multiplicity
_atom_site_calc_flag
_atom_site_refinement_flags
_atom_site_disorder_assembly
_atom_site_disorder_group
O1 O 0.17618(15) 0.7072(2) 0.02782(13) 0.0298(5) Uani 1 1 d . A .
O2 O -0.03360(16) 1.1083(2) -0.16511(14) 0.0320(5) Uani 1 1 d . . .
O3 O 0.14510(15) 1.0543(2) 0.00519(13) 0.0284(5) Uani 1 1 d D . .
N1 N 0.08970(17) 0.9344(3) -0.06020(15) 0.0249(5) Uani 1 1 d . A .
C1 C 0.1049(2) 0.7673(3) -0.03815(18) 0.0217(5) Uani 1 1 d . . .
C2 C 0.01424(19) 0.6877(3) -0.11641(17) 0.0193(5) Uani 1 1 d . A .
C3 C -0.0108(2) 0.5227(3) -0.13376(18) 0.0227(6) Uani 1 1 d . . .
H3 H 0.0322 0.4397 -0.0930 0.027 Uiso 1 1 calc R A .
C4 C -0.1009(2) 0.4827(3) -0.21288(19) 0.0252(6) Uani 1 1 d . A .
H4 H -0.1204 0.3702 -0.2260 0.030 Uiso 1 1 calc R . .
C5 C -0.1632(2) 0.6040(3) -0.27343(18) 0.0258(6) Uani 1 1 d . . .
H5 H -0.2244 0.5732 -0.3273 0.031 Uiso 1 1 calc R A .
C6 C -0.1371(2) 0.7695(3) -0.25597(18) 0.0224(5) Uani 1 1 d . A .
H6 H -0.1789 0.8529 -0.2973 0.027 Uiso 1 1 calc R . .
C7 C -0.0484(2) 0.8082(3) -0.17653(17) 0.0204(5) Uani 1 1 d . . .
C8 C -0.0034(2) 0.9720(3) -0.13846(19) 0.0235(6) Uani 1 1 d . A .
C9 C 0.2237(3) 1.1425(6) -0.0345(3) 0.0231(7) Uani 0.93 1 d PD A 1
H9 H 0.1832 1.1968 -0.0983 0.028 Uiso 0.93 1 calc PR A 1
C10 C 0.3095(2) 1.0310(4) -0.0529(3) 0.0368(8) Uani 0.93 1 d PD A 1
H10 H 0.3293 0.9347 -0.0135 0.044 Uiso 0.93 1 calc PR A 1
C11 C 0.3590(3) 1.0618(5) -0.1226(3) 0.0534(10) Uani 0.93 1 d PD A 1
H11 H 0.4168 0.9901 -0.1268 0.064 Uiso 0.93 1 calc PR A 1
C12 C 0.3307(4) 1.2010(5) -0.1949(3) 0.0580(12) Uani 0.93 1 d PD A 1
H12A H 0.2497 1.2138 -0.2165 0.070 Uiso 0.93 1 calc PR A 1
H12B H 0.3541 1.1713 -0.2543 0.070 Uiso 0.93 1 calc PR A 1
C13 C 0.3820(3) 1.3667(5) -0.1561(3) 0.0534(10) Uani 0.93 1 d PD A 1
H13A H 0.4616 1.3492 -0.1247 0.064 Uiso 0.93 1 calc PR A 1
H13B H 0.3749 1.4404 -0.2138 0.064 Uiso 0.93 1 calc PR A 1
C14 C 0.3349(3) 1.4556(4) -0.0818(3) 0.0440(9) Uani 0.93 1 d PD A 1
H14A H 0.2540 1.4614 -0.1097 0.053 Uiso 0.93 1 calc PR A 1
H14B H 0.3631 1.5700 -0.0747 0.053 Uiso 0.93 1 calc PR A 1
C15 C 0.3609(4) 1.3780(5) 0.0221(3) 0.0380(10) Uani 0.93 1 d PD A 1
H15A H 0.4272 1.3082 0.0319 0.046 Uiso 0.93 1 calc PR A 1
H15B H 0.3795 1.4675 0.0719 0.046 Uiso 0.93 1 calc PR A 1
C16 C 0.2701(3) 1.2743(6) 0.0428(2) 0.0258(9) Uani 0.93 1 d PD A 1
H16A H 0.2094 1.3481 0.0471 0.031 Uiso 0.93 1 calc PR A 1
H16B H 0.2992 1.2206 0.1083 0.031 Uiso 0.93 1 calc PR A 1
C9A C 0.228(4) 1.128(8) -0.036(3) 0.0231(7) Uani 0.07 1 d PD A 2
H9A H 0.2960 1.0591 -0.0200 0.028 Uiso 0.07 1 calc PR A 2
C10A C 0.200(3) 1.188(5) -0.142(3) 0.0368(8) Uani 0.07 1 d PD A 2
H10A H 0.1274 1.2229 -0.1747 0.044 Uiso 0.07 1 calc PR A 2
C11A C 0.275(3) 1.193(6) -0.190(3) 0.0534(10) Uani 0.07 1 d PD A 2
H11A H 0.2559 1.2365 -0.2557 0.064 Uiso 0.07 1 calc PR A 2
C12A C 0.390(3) 1.131(6) -0.146(4) 0.0580(12) Uani 0.07 1 d PD A 2
H12C H 0.4237 1.1074 -0.2002 0.070 Uiso 0.07 1 calc PR A 2
H12D H 0.3872 1.0262 -0.1107 0.070 Uiso 0.07 1 calc PR A 2
C13A C 0.464(3) 1.250(5) -0.074(3) 0.0534(10) Uani 0.07 1 d PD A 2
H13C H 0.5192 1.2970 -0.1042 0.064 Uiso 0.07 1 calc PR A 2
H13D H 0.5044 1.1903 -0.0127 0.064 Uiso 0.07 1 calc PR A 2
C14A C 0.396(4) 1.390(4) -0.047(3) 0.0440(9) Uani 0.07 1 d PD A 2
H14C H 0.4393 1.4932 -0.0352 0.053 Uiso 0.07 1 calc PR A 2
H14D H 0.3287 1.4092 -0.1025 0.053 Uiso 0.07 1 calc PR A 2
C15A C 0.363(5) 1.346(8) 0.046(3) 0.0380(10) Uani 0.07 1 d PD A 2
H15C H 0.3722 1.4452 0.0888 0.046 Uiso 0.07 1 calc PR A 2
H15D H 0.4141 1.2611 0.0829 0.046 Uiso 0.07 1 calc PR A 2
C16A C 0.246(4) 1.284(10) 0.028(4) 0.0258(9) Uani 0.07 1 d PD A 2
H16C H 0.1938 1.3701 -0.0064 0.031 Uiso 0.07 1 calc PR A 2
H16D H 0.2319 1.2596 0.0919 0.031 Uiso 0.07 1 calc PR A 2

loop_
_atom_site_aniso_label
_atom_site_aniso_U_11
_atom_site_aniso_U_22
_atom_site_aniso_U_33
_atom_site_aniso_U_23
_atom_site_aniso_U_13
_atom_site_aniso_U_12
O1 0.0278(10) 0.0325(10) 0.0227(10) -0.0003(8) -0.0031(8) -0.0028(8)
O2 0.0386(11) 0.0183(10) 0.0398(11) 0.0025(8) 0.0122(9) 0.0009(8)
O3 0.0353(10) 0.0275(10) 0.0246(10) -0.0099(8) 0.0122(8) -0.0143(8)
N1 0.0264(11) 0.0221(11) 0.0246(11) -0.0047(9) 0.0049(9) -0.0079(9)
C1 0.0233(13) 0.0237(13) 0.0193(12) -0.0014(10) 0.0081(11) -0.0024(10)
C2 0.0195(12) 0.0220(12) 0.0162(12) -0.0006(10) 0.0046(10) -0.0008(10)
C3 0.0254(13) 0.0211(13) 0.0197(12) 0.0033(10) 0.0031(11) 0.0020(10)
C4 0.0272(14) 0.0209(13) 0.0251(13) -0.0002(11) 0.0038(11) -0.0024(11)
C5 0.0245(13) 0.0288(14) 0.0196(13) -0.0002(11) -0.0009(11) -0.0015(11)
C6 0.0230(13) 0.0225(13) 0.0202(12) 0.0039(10) 0.0040(10) 0.0018(10)
C7 0.0223(13) 0.0196(12) 0.0202(12) 0.0000(10) 0.0074(10) -0.0004(10)
C8 0.0278(14) 0.0212(13) 0.0262(14) 0.0014(11) 0.0150(11) 0.0005(11)
C9 0.0233(13) 0.0238(16) 0.0225(13) 0.0009(11) 0.0071(11) -0.0051(12)
C10 0.0314(17) 0.0311(16) 0.049(2) -0.0079(14) 0.0141(15) -0.0057(13)
C11 0.058(2) 0.043(2) 0.074(3) -0.0227(19) 0.043(2) -0.0103(18)
C12 0.081(3) 0.060(3) 0.050(2) -0.018(2) 0.046(2) -0.025(2)
C13 0.066(3) 0.050(2) 0.059(2) -0.0073(18) 0.042(2) -0.0193(19)
C14 0.055(2) 0.0303(18) 0.054(2) 0.0010(16) 0.0285(19) -0.0080(16)
C15 0.0412(18) 0.035(2) 0.040(2) -0.0090(17) 0.0138(17) -0.0140(16)
C16 0.026(2) 0.0272(15) 0.0207(17) -0.0001(14) 0.0007(15) -0.0046(18)
C9A 0.0233(13) 0.0238(16) 0.0225(13) 0.0009(11) 0.0071(11) -0.0051(12)
C10A 0.0314(17) 0.0311(16) 0.049(2) -0.0079(14) 0.0141(15) -0.0057(13)
C11A 0.058(2) 0.043(2) 0.074(3) -0.0227(19) 0.043(2) -0.0103(18)
C12A 0.081(3) 0.060(3) 0.050(2) -0.018(2) 0.046(2) -0.025(2)
C13A 0.066(3) 0.050(2) 0.059(2) -0.0073(18) 0.042(2) -0.0193(19)
C14A 0.055(2) 0.0303(18) 0.054(2) 0.0010(16) 0.0285(19) -0.0080(16)
C15A 0.0412(18) 0.035(2) 0.040(2) -0.0090(17) 0.0138(17) -0.0140(16)
C16A 0.026(2) 0.0272(15) 0.0207(17) -0.0001(14) 0.0007(15) -0.0046(18)

loop_
_geom_bond_atom_site_label_1
_geom_bond_atom_site_label_2
_geom_bond_distance
_geom_bond_site_symmetry_2
_geom_bond_publ_flag
O1 C1 1.199(3) . ?
O2 C8 1.196(3) . ?
O3 N1 1.385(3) . ?
O3 C9 1.459(3) . ?
O3 C9A 1.463(19) . ?
N1 C1 1.393(3) . ?
N1 C8 1.400(3) . ?
C1 C2 1.494(3) . ?
C2 C3 1.382(3) . ?
C2 C7 1.386(3) . ?
C3 C4 1.387(4) . ?
C4 C5 1.392(4) . ?
C5 C6 1.390(4) . ?
C6 C7 1.377(3) . ?
C7 C8 1.486(3) . ?
C9 C10 1.492(6) . ?
C9 C16 1.519(4) . ?
C10 C11 1.327(5) . ?
C11 C12 1.493(6) . ?
C12 C13 1.526(5) . ?
C13 C14 1.522(5) . ?
C14 C15 1.536(5) . ?
C15 C16 1.518(5) . ?
C9A C10A 1.51(2) . ?
C9A C16A 1.53(2) . ?
C10A C11A 1.311(19) . ?
C11A C12A 1.50(2) . ?
C12A C13A 1.52(2) . ?
C13A C14A 1.55(2) . ?
C14A C15A 1.51(2) . ?
C15A C16A 1.52(2) . ?
